data_7239322
loop_
_publ_author_name
'Li, Bo'
'Yue, Zhizhou'
'Xiang, Haoyue'
'Lv, Linlin'
'Song, Shanshan'
'Miao, Zehong'
'Yang, Chunhao'

_publ_section_title
;
 Catalyst-free synthesis of benzofuran-fused pyrido[4,3-d]pyrimidines from
 2-(2-hydroxyaryl)acetonitrile and 4,6-dichloropyrimidine-5-carbaldehyde
 through domino condensation reactions
;
_journal_issue 1
_journal_name_full 'RSC Adv.'
_journal_page_first 358
_journal_paper_doi 10.1039/C3RA44828B
_journal_volume 4
_journal_year 2014
_chemical_formula_sum 'C21 H N4 O2'
_chemical_formula_weight 341.26
_space_group_IT_number 19
_space_group_name_Hall 'P 2ac 2ab'
_space_group_name_H-M_alt 'P 21 21 21'
_atom_sites_solution_hydrogens geom
_atom_sites_solution_primary direct
_atom_sites_solution_secondary difmap
_audit_creation_method SHELXL-97
_cell_angle_alpha 90.00
_cell_angle_beta 90.00
_cell_angle_gamma 90.00
_cell_formula_units_Z 4
_cell_length_a 3.7225(6)
_cell_length_b 14.857(3)
_cell_length_c 27.524(4)
_cell_measurement_temperature 296(2)
_cell_volume 1522.2(5)
_computing_structure_refinement 'SHELXL-97 (Sheldrick, 2008)'
_computing_structure_solution 'SHELXS-97 (Sheldrick, 2008)'
_diffrn_ambient_temperature 296(2)
_diffrn_measured_fraction_theta_full 0.964
_diffrn_measured_fraction_theta_max 0.964
_diffrn_radiation_monochromator graphite
_diffrn_radiation_source 'fine-focus sealed tube'
_diffrn_radiation_type MoK\a
_diffrn_radiation_wavelength 0.71073
_diffrn_reflns_av_R_equivalents 0.0583
_diffrn_reflns_av_sigmaI/netI 0.0953
_diffrn_reflns_limit_h_max 4
_diffrn_reflns_limit_h_min -3
_diffrn_reflns_limit_k_max 17
_diffrn_reflns_limit_k_min -11
_diffrn_reflns_limit_l_max 22
_diffrn_reflns_limit_l_min -32
_diffrn_reflns_number 6487
_diffrn_reflns_theta_full 24.99
_diffrn_reflns_theta_max 24.99
_diffrn_reflns_theta_min 1.48
_exptl_absorpt_coefficient_mu 0.101
_exptl_absorpt_correction_T_max 0.9950
_exptl_absorpt_correction_T_min 0.9511
_exptl_crystal_density_diffrn 1.489
_exptl_crystal_density_method 'not measured'
_exptl_crystal_F_000 684
_exptl_crystal_size_max 0.50
_exptl_crystal_size_mid 0.05
_exptl_crystal_size_min 0.05
_refine_diff_density_max 0.420
_refine_diff_density_min -0.464
_refine_diff_density_rms 0.102
_refine_ls_abs_structure_details 'Flack H D (1983), Acta Cryst. A39, 876-881'
_refine_ls_abs_structure_Flack -2(4)
_refine_ls_extinction_method none
_refine_ls_goodness_of_fit_ref 1.874
_refine_ls_hydrogen_treatment mixed
_refine_ls_matrix_type full
_refine_ls_number_parameters 244
_refine_ls_number_reflns 2210
_refine_ls_number_restraints 24
_refine_ls_restrained_S_all 1.864
_refine_ls_R_factor_all 0.1197
_refine_ls_R_factor_gt 0.0931
_refine_ls_shift/su_max 0.000
_refine_ls_shift/su_mean 0.000
_refine_ls_structure_factor_coef Fsqd
_refine_ls_weighting_details 'calc w=1/[\s^2^(Fo^2^)+(0.0000P)^2^+0.0000P] where P=(Fo^2^+2Fc^2^)/3'
_refine_ls_weighting_scheme calc
_refine_ls_wR_factor_gt 0.1219
_refine_ls_wR_factor_ref 0.1261
_reflns_number_gt 1652
_reflns_number_total 2210
_reflns_threshold_expression >2sigma(I)
_cod_data_source_file c3ra44828b.txt
_cod_data_source_block 2013192_0m
_cod_original_cell_volume 1522.2(4)
_cod_database_code 7239322

loop_
_symmetry_equiv_pos_as_xyz
'x, y, z'
'x+1/2, -y+1/2, -z'
'-x, y+1/2, -z+1/2'
'-x+1/2, -y, z+1/2'

loop_
_atom_site_label
_atom_site_type_symbol
_atom_site_fract_x
_atom_site_fract_y
_atom_site_fract_z
_atom_site_U_iso_or_equiv
_atom_site_adp_type
_atom_site_occupancy
_atom_site_symmetry_multiplicity
_atom_site_calc_flag
_atom_site_refinement_flags
O1 O 0.1528(10) 0.6291(3) 0.04682(11) 0.0164(9) Uani 1 1 d .
O2 O -0.0492(10) 0.1152(2) 0.17888(12) 0.0154(10) Uani 1 1 d .
N3 N 0.1900(12) 0.3744(3) 0.22501(16) 0.0169(12) Uani 1 1 d .
N1 N -0.0142(11) 0.4823(3) 0.06290(14) 0.0152(12) Uani 1 1 d .
N2 N 0.3339(11) 0.5286(3) 0.20692(16) 0.0146(12) Uani 1 1 d .
N4 N -0.1149(11) 0.2043(3) 0.24458(14) 0.0170(12) Uani 1 1 d .
H4A H -0.1877 0.1573 0.2599 0.020 Uiso 1 1 calc R
H4B H -0.1032 0.2553 0.2593 0.020 Uiso 1 1 calc R
C13 C 0.1398(14) 0.3550(4) 0.17730(19) 0.0131(14) Uani 1 1 d .
C20 C 0.2145(14) 0.0713(4) 0.0536(2) 0.0200(16) Uani 1 1 d .
H20 H 0.2309 0.0255 0.0307 0.024 Uiso 1 1 calc R
C5 C 0.5437(14) 0.7339(4) 0.15176(19) 0.0159(15) Uani 1 1 d .
H5 H 0.6044 0.7180 0.1834 0.019 Uiso 1 1 calc R
C14 C 0.0926(13) 0.2621(4) 0.16501(17) 0.0118(14) Uani 1 1 d U
C2 C 0.3729(15) 0.7827(4) 0.05575(19) 0.0162(14) Uani 1 1 d .
H2 H 0.3174 0.7982 0.0239 0.019 Uiso 1 1 calc R
C9 C -0.0095(14) 0.4183(4) 0.09583(18) 0.0139(14) Uani 1 1 d U
H9 H -0.1078 0.3629 0.0873 0.017 Uiso 1 1 calc R
C10 C 0.1331(14) 0.4270(4) 0.14305(17) 0.0091(14) Uani 1 1 d .
C12 C 0.2782(15) 0.4591(4) 0.23616(18) 0.0195(15) Uani 1 1 d .
H12 H 0.3044 0.4710 0.2691 0.023 Uiso 1 1 calc R
C11 C 0.2534(13) 0.5117(4) 0.15914(19) 0.0107(14) Uani 1 1 d .
C8 C 0.1370(14) 0.5583(4) 0.07858(19) 0.0124(14) Uani 1 1 d .
C15 C -0.0207(14) 0.1981(4) 0.1983(2) 0.0127(14) Uani 1 1 d .
C4 C 0.6096(15) 0.8191(4) 0.13452(19) 0.0158(14) Uani 1 1 d .
H4 H 0.7125 0.8616 0.1551 0.019 Uiso 1 1 calc R
C6 C 0.3838(15) 0.6720(4) 0.12055(18) 0.0111(14) Uani 1 1 d .
C7 C 0.2696(14) 0.5796(4) 0.12361(19) 0.0121(14) Uani 1 1 d .
C19 C 0.3164(14) 0.1578(4) 0.04143(18) 0.0177(15) Uani 1 1 d .
H19 H 0.4038 0.1691 0.0104 0.021 Uiso 1 1 calc R
C1 C 0.3063(14) 0.6987(4) 0.0737(2) 0.0146(14) Uani 1 1 d .
C21 C 0.0883(14) 0.0525(4) 0.09983(19) 0.0160(15) Uani 1 1 d .
H21 H 0.0228 -0.0053 0.1092 0.019 Uiso 1 1 calc R
C18 C 0.2918(13) 0.2283(4) 0.07426(16) 0.0138(14) Uani 1 1 d U
H18 H 0.3648 0.2859 0.0654 0.017 Uiso 1 1 calc R
C17 C 0.1577(14) 0.2123(4) 0.12028(17) 0.0103(13) Uani 1 1 d U
C3 C 0.5261(14) 0.8432(4) 0.08728(19) 0.0176(15) Uani 1 1 d .
H3 H 0.5746 0.9014 0.0767 0.021 Uiso 1 1 calc R
C16 C 0.0658(14) 0.1239(4) 0.13063(18) 0.0111(14) Uani 1 1 d .

loop_
_atom_site_aniso_label
_atom_site_aniso_U_11
_atom_site_aniso_U_22
_atom_site_aniso_U_33
_atom_site_aniso_U_23
_atom_site_aniso_U_13
_atom_site_aniso_U_12
O1 0.021(2) 0.012(2) 0.015(2) 0.001(2) 0.000(2) -0.002(2)
O2 0.022(2) 0.006(2) 0.019(2) -0.0025(18) 0.0017(19) -0.0026(19)
N3 0.022(3) 0.003(3) 0.026(3) -0.003(2) 0.000(3) -0.003(3)
N1 0.018(3) 0.007(3) 0.020(3) 0.004(2) 0.001(2) 0.001(2)
N2 0.018(3) 0.017(3) 0.009(3) 0.002(2) -0.001(2) 0.002(3)
N4 0.027(3) 0.010(3) 0.014(3) 0.000(2) 0.005(2) 0.001(3)
C13 0.008(3) 0.019(4) 0.012(3) -0.004(3) 0.002(3) -0.003(3)
C20 0.021(4) 0.014(4) 0.025(4) -0.010(3) -0.003(3) 0.002(3)
C5 0.012(3) 0.021(4) 0.014(3) 0.000(3) 0.001(3) 0.006(3)
C14 0.0119(16) 0.0119(16) 0.0118(16) 0.0011(10) -0.0003(10) 0.0003(10)
C2 0.017(3) 0.017(4) 0.015(3) -0.002(3) 0.003(3) 0.003(3)
C9 0.0140(17) 0.0134(17) 0.0142(17) -0.0008(10) 0.0002(10) 0.0004(10)
C10 0.009(3) 0.008(4) 0.011(3) 0.005(3) 0.003(3) 0.002(3)
C12 0.027(4) 0.021(4) 0.011(3) 0.002(3) 0.003(3) 0.001(3)
C11 0.006(3) 0.007(3) 0.019(4) 0.001(3) 0.001(3) 0.001(3)
C8 0.014(3) 0.006(4) 0.018(4) 0.005(3) 0.002(3) 0.000(3)
C15 0.013(3) 0.013(4) 0.012(3) -0.003(3) -0.001(3) -0.001(3)
C4 0.015(3) 0.010(4) 0.022(4) -0.009(3) 0.000(3) 0.001(3)
C6 0.010(3) 0.015(4) 0.008(3) 0.000(3) 0.000(3) 0.002(3)
C7 0.010(3) 0.014(4) 0.012(3) -0.002(3) 0.000(3) 0.000(3)
C19 0.015(3) 0.027(4) 0.011(3) -0.002(3) 0.002(3) 0.000(3)
C1 0.012(3) 0.012(4) 0.019(4) -0.006(3) 0.001(3) 0.000(3)
C21 0.014(4) 0.014(4) 0.020(4) 0.002(3) 0.001(3) 0.003(3)
C18 0.0137(16) 0.0134(17) 0.0143(16) 0.0005(10) -0.0001(10) -0.0003(10)
C17 0.0099(15) 0.0106(16) 0.0104(15) -0.0005(10) -0.0005(10) -0.0002(10)
C3 0.023(3) 0.010(4) 0.019(4) 0.003(3) 0.003(3) 0.004(3)
C16 0.015(3) 0.015(4) 0.004(3) 0.001(3) 0.001(3) -0.004(3)

loop_
_atom_type_symbol
_atom_type_description
_atom_type_scat_dispersion_real
_atom_type_scat_dispersion_imag
_atom_type_scat_source
C C 0.0033 0.0016 'International Tables Vol C Tables 4.2.6.8 and 6.1.1.4'
H H 0.0000 0.0000 'International Tables Vol C Tables 4.2.6.8 and 6.1.1.4'
N N 0.0061 0.0033 'International Tables Vol C Tables 4.2.6.8 and 6.1.1.4'
O O 0.0106 0.0060 'International Tables Vol C Tables 4.2.6.8 and 6.1.1.4'

loop_
_geom_angle_atom_site_label_1
_geom_angle_atom_site_label_2
_geom_angle_atom_site_label_3
_geom_angle
C8 O1 C1 104.4(4)
C15 O2 C16 105.5(4)
C12 N3 C13 117.1(4)
C9 N1 C8 112.6(5)
C12 N2 C11 113.9(5)
N3 C13 C10 118.9(5)
N3 C13 C14 116.7(5)
C10 C13 C14 124.4(5)
C19 C20 C21 120.2(5)
C4 C5 C6 118.2(5)
C15 C14 C13 122.8(5)
C15 C14 C17 105.1(5)
C13 C14 C17 132.0(5)
C1 C2 C3 116.4(5)
N1 C9 C10 125.1(5)
C11 C10 C9 119.4(5)
C11 C10 C13 117.2(5)
C9 C10 C13 123.2(5)
N2 C12 N3 129.2(5)
N2 C11 C7 121.8(5)
N2 C11 C10 122.3(5)
C7 C11 C10 115.9(5)
N1 C8 O1 117.5(5)
N1 C8 C7 129.8(5)
O1 C8 C7 112.6(5)
N4 C15 O2 115.1(5)
N4 C15 C14 132.0(5)
O2 C15 C14 112.9(5)
C5 C4 C3 121.5(5)
C1 C6 C5 118.5(5)
C1 C6 C7 105.5(5)
C5 C6 C7 136.0(5)
C8 C7 C11 116.6(5)
C8 C7 C6 105.9(5)
C11 C7 C6 137.5(5)
C20 C19 C18 121.8(5)
C2 C1 C6 124.2(5)
C2 C1 O1 124.1(5)
C6 C1 O1 111.6(5)
C16 C21 C20 115.9(6)
C17 C18 C19 119.4(5)
C18 C17 C16 116.2(5)
C18 C17 C14 138.3(5)
C16 C17 C14 105.4(4)
C2 C3 C4 121.2(5)
C21 C16 C17 126.5(5)
C21 C16 O2 122.5(5)
C17 C16 O2 111.0(4)

loop_
_geom_bond_atom_site_label_1
_geom_bond_atom_site_label_2
_geom_bond_distance
O1 C8 1.370(6)
O1 C1 1.393(6)
O2 C15 1.347(6)
O2 C16 1.401(5)
N3 C12 1.337(7)
N3 C13 1.357(5)
N1 C9 1.314(6)
N1 C8 1.333(6)
N2 C12 1.325(6)
N2 C11 1.372(6)
N4 C15 1.324(5)
C13 C10 1.425(7)
C13 C14 1.432(7)
C20 C19 1.382(7)
C20 C21 1.384(6)
C5 C4 1.375(7)
C5 C6 1.392(7)
C14 C15 1.386(7)
C14 C17 1.457(6)
C2 C1 1.365(7)
C2 C3 1.373(7)
C9 C10 1.410(6)
C10 C11 1.408(7)
C11 C7 1.406(7)
C8 C7 1.371(6)
C4 C3 1.384(6)
C6 C1 1.380(6)
C6 C7 1.439(7)
C19 C18 1.386(7)
C21 C16 1.361(7)
C18 C17 1.382(6)
C17 C16 1.386(7)
